data_4502142
loop_
_publ_author_name
'Hisaki, Ichiro'
'Shizuki, Norie'
'Sasaki, Toshiyuki'
'Ito, Yuka'
'Tohnai, Norimitsu'
'Miyata, Mikiji'

_publ_section_title
;
 Handedness Determination of 21Helical Motifs and Hierarchical Analysis of
 Crystal Structures Based on the Motifs: The Case of Cinchona Alkaloid
 Derivatives
;
_journal_issue 12
_journal_name_full 'Crystal Growth &amp; Design'
_journal_page_first 5262
_journal_paper_doi 10.1021/cg101111f
_journal_volume 10
_journal_year 2010
_chemical_formula_moiety 'C20.50 H29 B N2 O2.50 '
_chemical_formula_sum 'C20.5 H29 B N2 O2.5'
_chemical_formula_weight 354.27
_space_group_IT_number 146
_symmetry_cell_setting trigonal
_symmetry_Int_Tables_number 146
_symmetry_space_group_name_Hall 'R 3'
_symmetry_space_group_name_H-M 'R 3 :H'
_cell_angle_alpha 90.0000
_cell_angle_beta 90.0000
_cell_angle_gamma 120.0000
_cell_formula_units_Z 9
_cell_length_a 26.3708(8)
_cell_length_b 26.3708(8)
_cell_length_c 7.4637(3)
_cell_measurement_reflns_used 9507
_cell_measurement_temperature 123.1
_cell_measurement_theta_max 68.3
_cell_measurement_theta_min 3.4
_cell_volume 4495.0(3)
_computing_cell_refinement PROCESS-AUTO
_computing_data_collection PROCESS-AUTO
_computing_data_reduction CrystalStructure
_computing_publication_material 'CrystalStructure 3.8'
_computing_structure_refinement SHELXL
_computing_structure_solution SIR2004
_diffrn_ambient_temperature 153
_diffrn_detector_area_resol_mean 10.00
_diffrn_measured_fraction_theta_full 1.000
_diffrn_measured_fraction_theta_max 1.000
_diffrn_measurement_device_type 'Rigaku RAXIS-RAPID'
_diffrn_measurement_method \w
_diffrn_radiation_type 'Cu K\a'
_diffrn_radiation_wavelength 1.54187
_diffrn_reflns_av_R_equivalents 0.103
_diffrn_reflns_limit_h_max 31
_diffrn_reflns_limit_h_min -31
_diffrn_reflns_limit_k_max 31
_diffrn_reflns_limit_k_min -31
_diffrn_reflns_limit_l_max 8
_diffrn_reflns_limit_l_min -8
_diffrn_reflns_number 15664
_diffrn_reflns_theta_full 68.25
_diffrn_reflns_theta_max 68.25
_exptl_absorpt_coefficient_mu 0.622
_exptl_absorpt_correction_T_max 0.830
_exptl_absorpt_correction_T_min 0.699
_exptl_absorpt_correction_type numerical
_exptl_absorpt_process_details
;
    Higashi, T. (1999). Program for Absorption Correction.
    Rigaku Corporation, Tokyo, Japan.
;
_exptl_crystal_colour colorless
_exptl_crystal_density_diffrn 1.218
_exptl_crystal_density_method 'not measured'
_exptl_crystal_description prism
_exptl_crystal_F_000 1773.00
_exptl_crystal_size_max 0.60
_exptl_crystal_size_mid 0.35
_exptl_crystal_size_min 0.30
_refine_diff_density_max 0.30
_refine_diff_density_min -0.21
_refine_ls_abs_structure_details 'Flack, H. D. (1983), Acta Cryst. A39, 876-881.  1791 Friedel Pairs'
_refine_ls_abs_structure_Flack 0.5(4)
_refine_ls_extinction_method none
_refine_ls_goodness_of_fit_ref 1.102
_refine_ls_hydrogen_treatment refall
_refine_ls_number_parameters 245
_refine_ls_number_reflns 3616
_refine_ls_R_factor_gt 0.0570
_refine_ls_shift/su_max 0.0040
_refine_ls_structure_factor_coef Fsqd
_refine_ls_weighting_details 'w = 1/[\s^2^(Fo^2^)+(0.0673P)^2^+0.5551P] where P=(Fo^2^+2Fc^2^)/3'
_refine_ls_weighting_scheme calc
_refine_ls_wR_factor_ref 0.1704
_reflns_number_gt 2463
_reflns_number_total 3616
_reflns_threshold_expression F^2^>2.0\s(F^2^)
_cod_data_source_file cg101111f_si_006.cif
_cod_data_source_block Qn_BH3_metanol
_cod_original_cell_volume 4495.0(2)
_cod_original_sg_symbol_H-M 'R 3:H'
_cod_original_formula_sum 'C20.50 H29 B N2 O2.50 '
_cod_database_code 4502142

loop_
_symmetry_equiv_pos_site_id
_symmetry_equiv_pos_as_xyz
1 +X,+Y,+Z
2 -Y,+X-Y,+Z
3 -X+Y,-X,+Z
4 2/3+X,1/3+Y,1/3+Z
5 2/3-Y,1/3+X-Y,1/3+Z
6 2/3-X+Y,1/3-X,1/3+Z
7 1/3+X,2/3+Y,2/3+Z
8 1/3-Y,2/3+X-Y,2/3+Z
9 1/3-X+Y,2/3-X,2/3+Z

loop_
_atom_site_label
_atom_site_type_symbol
_atom_site_fract_x
_atom_site_fract_y
_atom_site_fract_z
_atom_site_U_iso_or_equiv
_atom_site_adp_type
_atom_site_occupancy
_atom_site_symmetry_multiplicity
_atom_site_calc_flag
_atom_site_refinement_flags
O(1) O 0.48099(11) 0.43746(11) 0.7602(3) 0.0434(6) Uani 1.00 1 d .
O(2) O 0.40086(12) 0.16320(13) 0.5593(4) 0.0580(7) Uani 1.00 1 d .
O(3) O 0.6404(9) 0.6473(7) 0.392(6) 0.45(3) Uani 0.50 1 d P
N(1) N 0.58521(13) 0.41553(14) 0.6555(3) 0.0425(7) Uani 1.00 1 d .
N(2) N 0.36370(14) 0.26277(15) 1.1592(4) 0.0466(8) Uani 1.00 1 d .
C(1) C 0.73960(19) 0.4627(2) 1.1014(5) 0.0574(11) Uani 1.00 1 d .
C(2) C 0.68707(17) 0.43659(19) 1.0287(5) 0.0455(9) Uani 1.00 1 d .
C(3) C 0.66885(17) 0.46116(18) 0.8766(5) 0.0455(9) Uani 1.00 1 d .
C(4) C 0.63896(16) 0.41571(19) 0.7271(5) 0.0452(9) Uani 1.00 1 d .
C(5) C 0.62640(18) 0.48222(18) 0.9324(5) 0.0476(9) Uani 1.00 1 d .
C(6) C 0.6206(2) 0.51624(18) 0.7765(6) 0.0566(11) Uani 1.00 1 d .
C(7) C 0.60256(18) 0.47756(19) 0.6086(5) 0.0537(11) Uani 1.00 1 d .
C(8) C 0.56648(16) 0.43024(17) 0.9744(5) 0.0424(9) Uani 1.00 1 d .
C(9) C 0.54032(15) 0.39166(16) 0.8056(4) 0.0361(8) Uani 1.00 1 d .
C(10) C 0.48015(16) 0.38309(16) 0.7551(4) 0.0375(8) Uani 1.00 1 d .
C(11) C 0.43651(15) 0.34000(16) 0.8881(4) 0.0358(8) Uani 1.00 1 d .
C(12) C 0.42305(16) 0.36020(18) 1.0412(4) 0.0410(8) Uani 1.00 1 d .
C(13) C 0.38730(17) 0.32015(19) 1.1719(5) 0.0446(9) Uani 1.00 1 d .
C(14) C 0.41197(15) 0.27853(15) 0.8663(4) 0.0361(8) Uani 1.00 1 d .
C(15) C 0.42137(17) 0.25261(17) 0.7128(5) 0.0408(8) Uani 1.00 1 d .
C(16) C 0.39495(18) 0.19309(18) 0.7002(5) 0.0466(9) Uani 1.00 1 d .
C(17) C 0.35938(19) 0.15614(19) 0.8397(6) 0.0557(11) Uani 1.00 1 d .
C(18) C 0.34986(17) 0.18007(18) 0.9888(6) 0.0515(10) Uani 1.00 1 d .
C(19) C 0.37535(16) 0.24142(17) 1.0078(5) 0.0431(9) Uani 1.00 1 d .
C(20) C 0.4372(2) 0.1984(2) 0.4133(6) 0.0672(13) Uani 1.00 1 d .
C(21) C 0.6684(6) 0.6180(6) 0.359(2) 0.124(6) Uani 0.50 1 d P
B(1) B 0.5637(2) 0.3740(2) 0.4815(6) 0.0578(13) Uani 1.00 1 d .
H(1) H 0.7690 0.4996 1.0576 0.069 Uiso 1.00 1 c R
H(2) H 0.7481 0.4445 1.1976 0.069 Uiso 1.00 1 c R
H(3) H 0.6587 0.3997 1.0759 0.055 Uiso 1.00 1 c R
H(4) H 0.7048 0.4953 0.8257 0.055 Uiso 1.00 1 c R
H(5) H 0.6671 0.4244 0.6280 0.054 Uiso 1.00 1 c R
H(6) H 0.6276 0.3763 0.7742 0.054 Uiso 1.00 1 c R
H(7) H 0.6420 0.5082 1.0400 0.057 Uiso 1.00 1 c R
H(8) H 0.6583 0.5526 0.7556 0.068 Uiso 1.00 1 c R
H(9) H 0.5906 0.5272 0.8046 0.068 Uiso 1.00 1 c R
H(10) H 0.5693 0.4782 0.5497 0.064 Uiso 1.00 1 c R
H(11) H 0.6357 0.4934 0.5230 0.064 Uiso 1.00 1 c R
H(12) H 0.5400 0.4444 1.0159 0.051 Uiso 1.00 1 c R
H(13) H 0.5700 0.4067 1.0717 0.051 Uiso 1.00 1 c R
H(14) H 0.5342 0.3520 0.8361 0.043 Uiso 1.00 1 c R
H(15) H 0.4695 0.3663 0.6317 0.045 Uiso 1.00 1 c R
H(16) H 0.4379 0.4010 1.0577 0.049 Uiso 1.00 1 c R
H(17) H 0.3795 0.3353 1.2772 0.053 Uiso 1.00 1 c R
H(18) H 0.4460 0.2766 0.6189 0.049 Uiso 1.00 1 c R
H(19) H 0.3422 0.1149 0.8296 0.067 Uiso 1.00 1 c R
H(20) H 0.3256 0.1551 1.0817 0.062 Uiso 1.00 1 c R
H(21) H 0.4202 0.2207 0.3607 0.081 Uiso 1.00 1 c R
H(22) H 0.4395 0.1730 0.3218 0.081 Uiso 1.00 1 c R
H(23) H 0.4766 0.2256 0.4580 0.081 Uiso 1.00 1 c R
H(24) H 0.5296 0.3739 0.4294 0.069 Uiso 1.00 1 c R
H(25) H 0.5531 0.3340 0.5162 0.069 Uiso 1.00 1 c R
H(26) H 0.5954 0.3888 0.3931 0.069 Uiso 1.00 1 c R
H(27) H 0.4562 0.4365 0.6806 0.068 Uiso 1.00 1 c R
H(28) H 0.6065 0.6326 0.3114 0.582 Uiso 0.50 1 c R
H(29) H 0.6930 0.6342 0.2527 0.149 Uiso 0.50 1 c R
H(30) H 0.6397 0.5766 0.3390 0.149 Uiso 0.50 1 c R
H(31) H 0.6930 0.6215 0.4624 0.149 Uiso 0.50 1 c R

loop_
_atom_site_aniso_label
_atom_site_aniso_U_11
_atom_site_aniso_U_22
_atom_site_aniso_U_33
_atom_site_aniso_U_12
_atom_site_aniso_U_13
_atom_site_aniso_U_23
O(1) 0.0430(15) 0.0377(14) 0.0539(15) 0.0235(12) -0.0034(12) 0.0034(12)
O(2) 0.0557(18) 0.0559(18) 0.0690(18) 0.0330(16) -0.0091(16) -0.0145(16)
O(3) 0.21(2) 0.147(13) 0.98(9) 0.071(14) -0.32(4) -0.21(2)
N(1) 0.0319(16) 0.054(2) 0.0408(17) 0.0210(15) 0.0033(13) 0.0045(14)
N(2) 0.0415(19) 0.048(2) 0.0528(18) 0.0242(16) 0.0071(15) 0.0072(16)
C(1) 0.052(2) 0.076(3) 0.049(2) 0.035(2) -0.006(2) -0.005(2)
C(2) 0.034(2) 0.052(2) 0.050(2) 0.0220(19) -0.0006(18) 0.0031(19)
C(3) 0.036(2) 0.047(2) 0.053(2) 0.0203(19) -0.0029(18) 0.0059(18)
C(4) 0.033(2) 0.056(2) 0.047(2) 0.0232(19) -0.0005(17) 0.0029(18)
C(5) 0.044(2) 0.043(2) 0.055(2) 0.021(2) -0.0064(19) -0.0076(19)
C(6) 0.046(2) 0.041(2) 0.085(3) 0.024(2) 0.005(2) 0.016(2)
C(7) 0.042(2) 0.062(2) 0.059(2) 0.028(2) 0.006(2) 0.027(2)
C(8) 0.034(2) 0.044(2) 0.047(2) 0.0181(18) -0.0019(16) -0.0014(18)
C(9) 0.0315(18) 0.0355(19) 0.0389(18) 0.0149(16) 0.0037(15) 0.0041(16)
C(10) 0.037(2) 0.039(2) 0.0413(19) 0.0223(17) -0.0015(16) 0.0018(16)
C(11) 0.0280(18) 0.037(2) 0.042(2) 0.0164(16) -0.0031(15) 0.0018(16)
C(12) 0.0351(19) 0.038(2) 0.050(2) 0.0183(17) 0.0026(17) -0.0010(17)
C(13) 0.038(2) 0.050(2) 0.048(2) 0.0238(19) 0.0027(17) 0.0009(19)
C(14) 0.0297(18) 0.0311(18) 0.047(2) 0.0149(15) 0.0022(15) -0.0006(16)
C(15) 0.039(2) 0.038(2) 0.049(2) 0.0221(17) -0.0028(17) -0.0030(17)
C(16) 0.044(2) 0.044(2) 0.054(2) 0.023(2) -0.0053(19) -0.011(2)
C(17) 0.044(2) 0.038(2) 0.081(3) 0.017(2) -0.002(2) -0.002(2)
C(18) 0.036(2) 0.037(2) 0.075(2) 0.0132(18) 0.008(2) 0.010(2)
C(19) 0.033(2) 0.040(2) 0.055(2) 0.0169(17) -0.0001(17) 0.0030(19)
C(20) 0.095(4) 0.081(3) 0.055(2) 0.066(3) -0.012(2) -0.014(2)
C(21) 0.121(11) 0.112(11) 0.193(14) 0.099(10) 0.065(11) 0.088(11)
B(1) 0.045(2) 0.082(3) 0.041(2) 0.028(2) 0.003(2) -0.002(2)

loop_
_atom_type_symbol
_atom_type_description
_atom_type_scat_dispersion_real
_atom_type_scat_dispersion_imag
_atom_type_scat_source
C C 0.018 0.009
;
International Tables for Crystallography
(1992, Vol. C, Tables 4.2.6.8 and 6.1.1.4)
;
H H 0.000 0.000
;
International Tables for Crystallography
(1992, Vol. C, Table 6.1.1.4)
;
O O 0.049 0.032
;
International Tables for Crystallography
(1992, Vol. C, Tables 4.2.6.8 and 6.1.1.4)
;
N N 0.031 0.018
;
International Tables for Crystallography
(1992, Vol. C, Tables 4.2.6.8 and 6.1.1.4)
;
B B 0.009 0.004
;
International Tables for Crystallography
(1992, Vol. C, Tables 4.2.6.8 and 6.1.1.4)
;

loop_
_geom_angle_atom_site_label_1
_geom_angle_atom_site_label_2
_geom_angle_atom_site_label_3
_geom_angle
_geom_angle_publ_flag
C(16) O(2) C(20) 116.1(3) yes
C(4) N(1) C(7) 107.7(2) yes
C(4) N(1) C(9) 106.0(2) yes
C(4) N(1) B(1) 107.3(4) yes
C(7) N(1) C(9) 111.9(3) yes
C(7) N(1) B(1) 111.4(3) yes
C(9) N(1) B(1) 112.1(2) yes
C(13) N(2) C(19) 117.2(3) yes
C(1) C(2) C(3) 124.5(3) yes
C(2) C(3) C(4) 111.3(4) yes
C(2) C(3) C(5) 113.6(3) yes
C(4) C(3) C(5) 107.3(3) yes
N(1) C(4) C(3) 111.9(4) yes
C(3) C(5) C(6) 108.2(3) yes
C(3) C(5) C(8) 110.3(3) yes
C(6) C(5) C(8) 108.8(3) yes
C(5) C(6) C(7) 108.7(4) yes
N(1) C(7) C(6) 111.0(3) yes
C(5) C(8) C(9) 110.2(3) yes
N(1) C(9) C(8) 109.2(2) yes
N(1) C(9) C(10) 114.5(3) yes
C(8) C(9) C(10) 112.6(3) yes
O(1) C(10) C(9) 110.6(2) yes
O(1) C(10) C(11) 111.2(3) yes
C(9) C(10) C(11) 107.0(3) yes
C(10) C(11) C(12) 119.9(3) yes
C(10) C(11) C(14) 121.5(3) yes
C(12) C(11) C(14) 118.4(3) yes
C(11) C(12) C(13) 119.5(4) yes
N(2) C(13) C(12) 124.6(4) yes
C(11) C(14) C(15) 123.5(3) yes
C(11) C(14) C(19) 117.4(3) yes
C(15) C(14) C(19) 119.1(3) yes
C(14) C(15) C(16) 119.9(3) yes
O(2) C(16) C(15) 125.1(3) yes
O(2) C(16) C(17) 113.3(3) yes
C(15) C(16) C(17) 121.5(4) yes
C(16) C(17) C(18) 119.6(4) yes
C(17) C(18) C(19) 121.3(3) yes
N(2) C(19) C(14) 122.8(3) yes
N(2) C(19) C(18) 118.6(3) yes
C(14) C(19) C(18) 118.6(3) yes
C(10) O(1) H(27) 108.5 no
C(21) O(3) H(28) 108.6 no
C(2) C(1) H(1) 120.0 no
C(2) C(1) H(2) 120.0 no
H(1) C(1) H(2) 120.0 no
C(1) C(2) H(3) 117.7 no
C(3) C(2) H(3) 117.7 no
C(2) C(3) H(4) 108.2 no
C(4) C(3) H(4) 108.2 no
C(5) C(3) H(4) 108.2 no
N(1) C(4) H(5) 109.2 no
N(1) C(4) H(6) 109.2 no
C(3) C(4) H(5) 109.2 no
C(3) C(4) H(6) 109.2 no
H(5) C(4) H(6) 107.9 no
C(3) C(5) H(7) 109.8 no
C(6) C(5) H(7) 109.8 no
C(8) C(5) H(7) 109.8 no
C(5) C(6) H(8) 109.9 no
C(5) C(6) H(9) 109.9 no
C(7) C(6) H(8) 110.0 no
C(7) C(6) H(9) 109.9 no
H(8) C(6) H(9) 108.3 no
N(1) C(7) H(10) 109.5 no
N(1) C(7) H(11) 109.5 no
C(6) C(7) H(10) 109.4 no
C(6) C(7) H(11) 109.4 no
H(10) C(7) H(11) 108.0 no
C(5) C(8) H(12) 109.6 no
C(5) C(8) H(13) 109.6 no
C(9) C(8) H(12) 109.6 no
C(9) C(8) H(13) 109.6 no
H(12) C(8) H(13) 108.1 no
N(1) C(9) H(14) 106.7 no
C(8) C(9) H(14) 106.7 no
C(10) C(9) H(14) 106.7 no
O(1) C(10) H(15) 109.4 no
C(9) C(10) H(15) 109.3 no
C(11) C(10) H(15) 109.4 no
C(11) C(12) H(16) 120.3 no
C(13) C(12) H(16) 120.3 no
N(2) C(13) H(17) 117.7 no
C(12) C(13) H(17) 117.7 no
C(14) C(15) H(18) 120.1 no
C(16) C(15) H(18) 120.1 no
C(16) C(17) H(19) 120.2 no
C(18) C(17) H(19) 120.2 no
C(17) C(18) H(20) 119.4 no
C(19) C(18) H(20) 119.4 no
O(2) C(20) H(21) 109.5 no
O(2) C(20) H(22) 109.5 no
O(2) C(20) H(23) 109.5 no
H(21) C(20) H(22) 109.5 no
H(21) C(20) H(23) 109.5 no
H(22) C(20) H(23) 109.5 no
O(3) C(21) H(29) 109.5 no
O(3) C(21) H(30) 109.5 no
O(3) C(21) H(31) 109.5 no
H(29) C(21) H(30) 109.5 no
H(29) C(21) H(31) 109.5 no
H(30) C(21) H(31) 109.5 no
N(1) B(1) H(24) 109.5 no
N(1) B(1) H(25) 109.5 no
N(1) B(1) H(26) 109.5 no
H(24) B(1) H(25) 109.5 no
H(24) B(1) H(26) 109.5 no
H(25) B(1) H(26) 109.5 no

loop_
_geom_bond_atom_site_label_1
_geom_bond_atom_site_label_2
_geom_bond_distance
_geom_bond_publ_flag
O(1) C(10) 1.423(5) yes
O(2) C(16) 1.369(5) yes
O(2) C(20) 1.442(5) yes
N(1) C(4) 1.513(6) yes
N(1) C(7) 1.503(6) yes
N(1) C(9) 1.519(4) yes
N(1) B(1) 1.608(5) yes
N(2) C(13) 1.321(5) yes
N(2) C(19) 1.365(5) yes
C(1) C(2) 1.317(5) yes
C(2) C(3) 1.500(6) yes
C(3) C(4) 1.536(5) yes
C(3) C(5) 1.535(7) yes
C(5) C(6) 1.524(7) yes
C(5) C(8) 1.519(4) yes
C(6) C(7) 1.534(6) yes
C(8) C(9) 1.548(5) yes
C(9) C(10) 1.534(6) yes
C(10) C(11) 1.514(4) yes
C(11) C(12) 1.380(5) yes
C(11) C(14) 1.423(5) yes
C(12) C(13) 1.400(5) yes
C(14) C(15) 1.418(6) yes
C(14) C(19) 1.435(4) yes
C(15) C(16) 1.365(5) yes
C(16) C(17) 1.414(5) yes
C(17) C(18) 1.363(7) yes
C(18) C(19) 1.415(5) yes
O(1) H(27) 0.873 no
O(3) H(28) 0.984 no
C(1) H(1) 0.950 no
C(1) H(2) 0.950 no
C(2) H(3) 0.950 no
C(3) H(4) 1.000 no
C(4) H(5) 0.990 no
C(4) H(6) 0.990 no
C(5) H(7) 1.000 no
C(6) H(8) 0.990 no
C(6) H(9) 0.990 no
C(7) H(10) 0.990 no
C(7) H(11) 0.990 no
C(8) H(12) 0.990 no
C(8) H(13) 0.990 no
C(9) H(14) 1.000 no
C(10) H(15) 1.000 no
C(12) H(16) 0.950 no
C(13) H(17) 0.950 no
C(15) H(18) 0.950 no
C(17) H(19) 0.950 no
C(18) H(20) 0.950 no
C(20) H(21) 0.980 no
C(20) H(22) 0.980 no
C(20) H(23) 0.980 no
C(21) H(29) 0.980 no
C(21) H(30) 0.980 no
C(21) H(31) 0.980 no
B(1) H(24) 0.980 no
B(1) H(25) 0.980 no
B(1) H(26) 0.980 no

loop_
_geom_contact_atom_site_label_1
_geom_contact_atom_site_label_2
_geom_contact_distance
_geom_contact_site_symmetry_2
O(1) O(2) 3.412(4) 5_555
O(1) N(2) 2.821(4) 5_554
O(1) C(16) 3.369(5) 5_555
O(2) O(1) 3.412(5) 9_554
O(2) C(21) 3.137(17) 2_655
O(3) O(3) 2.71(6) 6_565
O(3) O(3) 2.71(6) 8_654
O(3) C(17) 3.60(2) 5_554
O(3) C(21) 1.33(3) .
O(3) C(21) 2.44(4) 6_565
O(3) C(21) 3.33(4) 8_654
N(2) O(1) 2.821(3) 9_555
N(2) C(10) 3.524(4) 9_555
C(1) C(20) 3.348(7) 3_666
C(10) N(2) 3.524(6) 5_554
C(12) C(14) 3.568(7) 5_555
C(12) C(19) 3.581(6) 5_555
C(14) C(12) 3.568(5) 9_554
C(16) O(1) 3.369(5) 9_554
C(17) O(3) 3.60(3) 9_555
C(19) C(12) 3.581(6) 9_554
C(20) C(1) 3.348(5) 2_654
C(20) C(21) 3.441(16) 2_655
C(21) O(2) 3.137(19) 3_665
C(21) O(3) 1.33(3) .
C(21) O(3) 3.33(4) 6_565
C(21) O(3) 2.44(4) 8_654
C(21) C(20) 3.44(2) 3_665
C(21) C(21) 3.36(2) 6_565
C(21) C(21) 3.36(2) 8_654
O(1) H(20) 2.990 5_554
O(1) H(21) 3.122 5_555
O(2) H(4) 3.098 2_655
O(2) H(8) 2.794 2_655
O(2) H(9) 3.114 9_554
O(2) H(11) 3.114 2_655
O(2) H(27) 3.496 9_554
O(2) H(29) 3.336 2_655
O(2) H(30) 3.404 2_655
O(2) H(31) 2.301 2_655
O(3) H(7) 3.567 6_564
O(3) H(8) 3.405 6_564
O(3) H(8) 3.525 8_654
O(3) H(19) 2.875 5_554
O(3) H(19) 3.274 7_554
O(3) H(28) 2.639 6_565
O(3) H(28) 3.520 8_654
O(3) H(29) 1.896 .
O(3) H(29) 1.645 6_565
O(3) H(30) 1.897 .
O(3) H(30) 2.829 6_565
O(3) H(31) 1.896 .
O(3) H(31) 3.211 6_565
O(3) H(31) 2.938 8_654
N(2) H(15) 3.224 9_555
N(2) H(16) 3.591 9_554
N(2) H(17) 2.851 9_554
N(2) H(21) 2.714 1_556
N(2) H(27) 1.948 9_555
C(1) H(3) 3.225 3_665
C(1) H(6) 3.501 3_665
C(1) H(13) 3.090 3_665
C(1) H(14) 2.831 3_665
C(1) H(21) 3.302 3_666
C(1) H(22) 3.132 3_666
C(1) H(23) 3.052 3_666
C(1) H(25) 3.376 3_666
C(1) H(26) 3.356 3_666
C(2) H(3) 3.468 3_665
C(2) H(6) 3.445 3_665
C(2) H(14) 3.450 3_665
C(2) H(26) 3.432 1_556
C(4) H(23) 3.505 3_665
C(6) H(28) 3.248 8_655
C(6) H(30) 3.556 .
C(6) H(31) 3.399 .
C(7) H(20) 3.161 5_554
C(7) H(30) 3.044 .
C(7) H(31) 3.498 .
C(8) H(26) 3.518 1_556
C(9) H(1) 3.414 2_655
C(11) H(1) 3.323 2_655
C(11) H(16) 3.594 9_554
C(11) H(17) 3.434 9_554
C(12) H(17) 3.146 9_554
C(13) H(17) 2.846 9_554
C(13) H(21) 3.449 1_556
C(13) H(27) 2.870 9_555
C(14) H(1) 2.845 2_655
C(14) H(16) 2.853 9_554
C(14) H(17) 3.407 9_554
C(15) H(1) 3.200 2_655
C(15) H(4) 3.054 2_655
C(15) H(16) 3.032 9_554
C(16) H(4) 2.862 2_655
C(16) H(8) 3.252 2_655
C(16) H(16) 3.181 9_554
C(16) H(27) 3.569 9_554
C(16) H(31) 3.497 2_655
C(17) H(4) 3.359 2_655
C(17) H(8) 3.261 2_655
C(17) H(9) 3.550 9_554
C(17) H(12) 3.129 9_554
C(17) H(16) 3.217 9_554
C(17) H(28) 2.734 9_555
C(17) H(30) 3.265 9_555
C(18) H(1) 3.495 2_655
C(18) H(10) 3.082 9_555
C(18) H(12) 3.435 9_554
C(18) H(16) 3.057 9_554
C(18) H(21) 3.210 1_556
C(18) H(22) 3.498 1_556
C(18) H(27) 3.079 9_555
C(18) H(28) 3.296 9_555
C(18) H(30) 3.501 9_555
C(19) H(1) 3.020 2_655
C(19) H(16) 2.868 9_554
C(19) H(17) 3.097 9_554
C(19) H(21) 3.047 1_556
C(19) H(27) 2.900 9_555
C(20) H(1) 3.194 2_654
C(20) H(2) 3.371 2_654
C(20) H(4) 3.495 2_655
C(20) H(11) 2.988 2_655
C(20) H(20) 3.566 1_554
C(20) H(27) 3.464 9_554
C(20) H(29) 3.408 2_655
C(20) H(30) 3.445 2_655
C(20) H(31) 2.926 2_655
C(21) H(7) 3.542 1_554
C(21) H(8) 3.366 .
C(21) H(9) 3.448 8_654
C(21) H(10) 3.577 .
C(21) H(11) 3.193 .
C(21) H(19) 3.040 5_554
C(21) H(22) 2.815 3_665
C(21) H(28) 1.889 .
C(21) H(28) 3.368 6_565
C(21) H(28) 2.946 8_654
C(21) H(29) 2.587 6_565
C(21) H(31) 3.268 8_654
B(1) H(2) 2.753 2_654
B(1) H(13) 3.160 1_554
H(1) C(9) 3.414 3_665
H(1) C(11) 3.323 3_665
H(1) C(14) 2.845 3_665
H(1) C(15) 3.200 3_665
H(1) C(18) 3.495 3_665
H(1) C(19) 3.020 3_665
H(1) C(20) 3.194 3_666
H(1) H(13) 3.138 3_665
H(1) H(14) 2.518 3_665
H(1) H(21) 2.919 3_666
H(1) H(22) 2.974 3_666
H(1) H(23) 3.151 3_666
H(2) C(20) 3.371 3_666
H(2) B(1) 2.753 3_666
H(2) H(3) 2.786 3_665
H(2) H(13) 2.717 3_665
H(2) H(14) 3.154 3_665
H(2) H(21) 3.345 3_666
H(2) H(22) 3.398 3_666
H(2) H(23) 2.838 3_666
H(2) H(24) 2.857 3_666
H(2) H(25) 2.520 3_666
H(2) H(26) 2.432 3_666
H(3) C(1) 3.225 2_655
H(3) C(2) 3.468 2_655
H(3) H(2) 2.786 2_655
H(3) H(3) 3.226 2_655
H(3) H(3) 3.226 3_665
H(3) H(6) 3.595 3_665
H(3) H(26) 2.828 1_556
H(4) O(2) 3.098 3_665
H(4) C(15) 3.054 3_665
H(4) C(16) 2.862 3_665
H(4) C(17) 3.359 3_665
H(4) C(20) 3.495 3_665
H(4) H(14) 3.438 3_665
H(4) H(18) 3.264 3_665
H(4) H(23) 2.929 3_665
H(5) H(6) 3.264 3_665
H(5) H(23) 2.730 3_665
H(5) H(25) 2.877 3_665
H(6) C(1) 3.501 2_655
H(6) C(2) 3.445 2_655
H(6) H(3) 3.595 2_655
H(6) H(5) 3.264 2_655
H(6) H(6) 3.249 2_655
H(6) H(6) 3.249 3_665
H(7) O(3) 3.567 8_655
H(7) C(21) 3.542 1_556
H(7) H(19) 3.424 5_555
H(7) H(22) 2.970 3_666
H(7) H(28) 3.065 8_655
H(7) H(29) 3.303 1_556
H(7) H(30) 2.890 1_556
H(8) O(2) 2.794 3_665
H(8) O(3) 3.525 6_565
H(8) O(3) 3.405 8_655
H(8) C(16) 3.252 3_665
H(8) C(17) 3.261 3_665
H(8) C(21) 3.366 .
H(8) H(19) 2.954 3_665
H(8) H(28) 2.608 8_655
H(8) H(29) 3.436 6_565
H(8) H(30) 3.258 .
H(8) H(31) 2.696 .
H(8) H(31) 3.475 6_565
H(9) O(2) 3.114 5_555
H(9) C(17) 3.550 5_555
H(9) C(21) 3.448 6_565
H(9) H(19) 3.144 5_555
H(9) H(20) 3.448 5_554
H(9) H(28) 3.219 8_655
H(9) H(29) 3.226 6_565
H(9) H(31) 2.925 6_565
H(10) C(18) 3.082 5_554
H(10) C(21) 3.577 .
H(10) H(20) 2.193 5_554
H(10) H(30) 2.798 .
H(11) O(2) 3.114 3_665
H(11) C(20) 2.988 3_665
H(11) C(21) 3.193 .
H(11) H(20) 3.513 5_554
H(11) H(22) 2.735 3_665
H(11) H(23) 2.727 3_665
H(11) H(30) 2.545 .
H(11) H(31) 2.967 .
H(12) C(17) 3.129 5_555
H(12) C(18) 3.435 5_555
H(12) H(19) 3.124 5_555
H(12) H(24) 3.541 1_556
H(13) C(1) 3.090 2_655
H(13) B(1) 3.160 1_556
H(13) H(1) 3.138 2_655
H(13) H(2) 2.717 2_655
H(13) H(24) 2.844 1_556
H(13) H(26) 2.596 1_556
H(14) C(1) 2.831 2_655
H(14) C(2) 3.450 2_655
H(14) H(1) 2.518 2_655
H(14) H(2) 3.154 2_655
H(14) H(4) 3.438 2_655
H(15) N(2) 3.224 5_554
H(15) H(17) 3.372 1_554
H(16) N(2) 3.591 5_555
H(16) C(11) 3.594 5_555
H(16) C(14) 2.853 5_555
H(16) C(15) 3.032 5_555
H(16) C(16) 3.181 5_555
H(16) C(17) 3.217 5_555
H(16) C(18) 3.057 5_555
H(16) C(19) 2.868 5_555
H(16) H(18) 3.578 5_555
H(17) N(2) 2.851 5_555
H(17) C(11) 3.434 5_555
H(17) C(12) 3.146 5_555
H(17) C(13) 2.846 5_555
H(17) C(14) 3.407 5_555
H(17) C(19) 3.097 5_555
H(17) H(15) 3.372 1_556
H(17) H(17) 3.232 5_555
H(17) H(17) 3.232 9_554
H(17) H(27) 2.901 9_555
H(18) H(4) 3.264 2_655
H(18) H(16) 3.578 9_554
H(19) O(3) 3.274 4_445
H(19) O(3) 2.875 9_555
H(19) C(21) 3.040 9_555
H(19) H(7) 3.424 9_554
H(19) H(8) 2.954 2_655
H(19) H(9) 3.144 9_554
H(19) H(12) 3.124 9_554
H(19) H(28) 2.042 9_555
H(19) H(29) 3.294 9_555
H(19) H(30) 2.512 9_555
H(19) H(31) 3.291 2_655
H(20) O(1) 2.990 9_555
H(20) C(7) 3.161 9_555
H(20) C(20) 3.566 1_556
H(20) H(9) 3.448 9_555
H(20) H(10) 2.193 9_555
H(20) H(11) 3.513 9_555
H(20) H(21) 3.038 1_556
H(20) H(22) 3.320 1_556
H(20) H(27) 2.573 9_555
H(20) H(28) 3.145 9_555
H(20) H(29) 3.449 2_656
H(20) H(30) 2.990 9_555
H(21) O(1) 3.122 9_554
H(21) N(2) 2.714 1_554
H(21) C(1) 3.302 2_654
H(21) C(13) 3.449 1_554
H(21) C(18) 3.210 1_554
H(21) C(19) 3.047 1_554
H(21) H(1) 2.919 2_654
H(21) H(2) 3.345 2_654
H(21) H(20) 3.038 1_554
H(21) H(27) 2.689 9_554
H(21) H(31) 3.597 2_655
H(22) C(1) 3.132 2_654
H(22) C(18) 3.498 1_554
H(22) C(21) 2.815 2_655
H(22) H(1) 2.974 2_654
H(22) H(2) 3.398 2_654
H(22) H(7) 2.970 2_654
H(22) H(11) 2.735 2_655
H(22) H(20) 3.320 1_554
H(22) H(29) 2.695 2_655
H(22) H(30) 2.713 2_655
H(22) H(31) 2.559 2_655
H(23) C(1) 3.052 2_654
H(23) C(4) 3.505 2_655
H(23) H(1) 3.151 2_654
H(23) H(2) 2.838 2_654
H(23) H(4) 2.929 2_655
H(23) H(5) 2.730 2_655
H(23) H(11) 2.727 2_655
H(23) H(31) 3.564 2_655
H(24) H(2) 2.857 2_654
H(24) H(12) 3.541 1_554
H(24) H(13) 2.844 1_554
H(25) C(1) 3.376 2_654
H(25) H(2) 2.520 2_654
H(25) H(5) 2.877 2_655
H(26) C(1) 3.356 2_654
H(26) C(2) 3.432 1_554
H(26) C(8) 3.518 1_554
H(26) H(2) 2.432 2_654
H(26) H(3) 2.828 1_554
H(26) H(13) 2.596 1_554
H(27) O(2) 3.496 5_555
H(27) N(2) 1.948 5_554
H(27) C(13) 2.870 5_554
H(27) C(16) 3.569 5_555
H(27) C(18) 3.079 5_554
H(27) C(19) 2.900 5_554
H(27) C(20) 3.464 5_555
H(27) H(17) 2.901 5_554
H(27) H(20) 2.573 5_554
H(27) H(21) 2.689 5_555
H(28) O(3) 3.520 6_565
H(28) O(3) 2.639 8_654
H(28) C(6) 3.248 6_564
H(28) C(17) 2.734 5_554
H(28) C(18) 3.296 5_554
H(28) C(21) 1.889 .
H(28) C(21) 2.946 6_565
H(28) C(21) 3.368 8_654
H(28) H(7) 3.065 6_564
H(28) H(8) 2.608 6_564
H(28) H(9) 3.219 6_564
H(28) H(19) 2.042 5_554
H(28) H(20) 3.145 5_554
H(28) H(28) 3.448 6_565
H(28) H(28) 3.448 8_654
H(28) H(29) 2.301 .
H(28) H(29) 2.059 6_565
H(28) H(30) 2.071 .
H(28) H(30) 3.159 6_565
H(28) H(31) 2.688 .
H(28) H(31) 3.095 8_654
H(29) O(2) 3.336 3_665
H(29) O(3) 1.896 .
H(29) O(3) 1.645 8_654
H(29) C(20) 3.408 3_665
H(29) C(21) 2.587 8_654
H(29) H(7) 3.303 1_554
H(29) H(8) 3.436 8_654
H(29) H(9) 3.226 8_654
H(29) H(19) 3.294 5_554
H(29) H(20) 3.449 3_664
H(29) H(22) 2.695 3_665
H(29) H(28) 2.301 .
H(29) H(28) 2.059 8_654
H(29) H(29) 3.407 6_565
H(29) H(29) 3.407 8_654
H(29) H(30) 2.889 8_654
H(29) H(31) 2.692 8_654
H(30) O(2) 3.404 3_665
H(30) O(3) 1.897 .
H(30) O(3) 2.829 8_654
H(30) C(6) 3.556 .
H(30) C(7) 3.044 .
H(30) C(17) 3.265 5_554
H(30) C(18) 3.501 5_554
H(30) C(20) 3.445 3_665
H(30) H(7) 2.890 1_554
H(30) H(8) 3.258 .
H(30) H(10) 2.798 .
H(30) H(11) 2.545 .
H(30) H(19) 2.512 5_554
H(30) H(20) 2.990 5_554
H(30) H(22) 2.713 3_665
H(30) H(28) 2.071 .
H(30) H(28) 3.159 8_654
H(30) H(29) 2.889 6_565
H(31) O(2) 2.301 3_665
H(31) O(3) 1.896 .
H(31) O(3) 2.938 6_565
H(31) O(3) 3.211 8_654
H(31) C(6) 3.399 .
H(31) C(7) 3.498 .
H(31) C(16) 3.497 3_665
H(31) C(20) 2.926 3_665
H(31) C(21) 3.268 6_565
H(31) H(8) 2.696 .
H(31) H(8) 3.475 8_654
H(31) H(9) 2.925 8_654
H(31) H(11) 2.967 .
H(31) H(19) 3.291 3_665
H(31) H(21) 3.597 3_665
H(31) H(22) 2.559 3_665
H(31) H(23) 3.564 3_665
H(31) H(28) 2.688 .
H(31) H(28) 3.095 6_565
H(31) H(29) 2.692 6_565

loop_
_geom_torsion_atom_site_label_1
_geom_torsion_atom_site_label_2
_geom_torsion_atom_site_label_3
_geom_torsion_atom_site_label_4
_geom_torsion
C(20) O(2) C(16) C(15) -1.3(7)
C(20) O(2) C(16) C(17) -179.3(4)
C(4) N(1) C(7) C(6) -64.9(4)
C(7) N(1) C(4) C(3) 51.4(3)
C(4) N(1) C(9) C(8) 57.4(4)
C(4) N(1) C(9) C(10) -175.3(3)
C(9) N(1) C(4) C(3) -68.6(3)
B(1) N(1) C(4) C(3) 171.4(3)
C(7) N(1) C(9) C(8) -59.8(4)
C(7) N(1) C(9) C(10) 67.6(3)
C(9) N(1) C(7) C(6) 51.2(4)
B(1) N(1) C(7) C(6) 177.7(3)
B(1) N(1) C(9) C(8) 174.2(4)
B(1) N(1) C(9) C(10) -58.4(5)
C(13) N(2) C(19) C(14) 0.6(6)
C(13) N(2) C(19) C(18) -178.9(4)
C(19) N(2) C(13) C(12) 0.2(6)
C(1) C(2) C(3) C(4) 130.3(5)
C(1) C(2) C(3) C(5) -108.5(5)
C(2) C(3) C(4) N(1) 137.0(3)
C(2) C(3) C(5) C(6) 169.4(2)
C(2) C(3) C(5) C(8) -71.6(3)
C(4) C(3) C(5) C(6) -67.2(3)
C(4) C(3) C(5) C(8) 51.8(4)
C(5) C(3) C(4) N(1) 12.2(4)
C(3) C(5) C(6) C(7) 54.4(4)
C(3) C(5) C(8) C(9) -62.0(4)
C(6) C(5) C(8) C(9) 56.6(5)
C(8) C(5) C(6) C(7) -65.5(5)
C(5) C(6) C(7) N(1) 10.8(5)
C(5) C(8) C(9) N(1) 4.6(5)
C(5) C(8) C(9) C(10) -123.8(4)
N(1) C(9) C(10) O(1) -79.2(3)
N(1) C(9) C(10) C(11) 159.6(3)
C(8) C(9) C(10) O(1) 46.4(3)
C(8) C(9) C(10) C(11) -74.8(3)
O(1) C(10) C(11) C(12) -28.0(5)
O(1) C(10) C(11) C(14) 156.9(3)
C(9) C(10) C(11) C(12) 92.8(4)
C(9) C(10) C(11) C(14) -82.3(4)
C(10) C(11) C(12) C(13) -173.6(4)
C(10) C(11) C(14) C(15) -6.5(6)
C(10) C(11) C(14) C(19) 174.2(3)
C(12) C(11) C(14) C(15) 178.3(4)
C(12) C(11) C(14) C(19) -1.0(6)
C(14) C(11) C(12) C(13) 1.8(6)
C(11) C(12) C(13) N(2) -1.4(7)
C(11) C(14) C(15) C(16) -178.3(4)
C(11) C(14) C(19) N(2) -0.2(5)
C(11) C(14) C(19) C(18) 179.3(4)
C(15) C(14) C(19) N(2) -179.5(4)
C(15) C(14) C(19) C(18) 0.0(6)
C(19) C(14) C(15) C(16) 1.0(6)
C(14) C(15) C(16) O(2) -179.8(4)
C(14) C(15) C(16) C(17) -1.8(7)
O(2) C(16) C(17) C(18) 179.8(4)
C(15) C(16) C(17) C(18) 1.6(7)
C(16) C(17) C(18) C(19) -0.6(7)
C(17) C(18) C(19) N(2) 179.3(4)
C(17) C(18) C(19) C(14) -0.2(6)
